data_1001662
loop_
_publ_author_name
'Baldinozzi, G'
'Sciau, Ph'
'Pinot, M'
'Grebille, D'

_publ_section_title
;
Crystal structure of the antiferroelectric perovskite Pb2 Mg W O6
;
_journal_coden_ASTM ASBSDK
_journal_name_full 'Acta Crystallographica B (39,1983-)'
_journal_page_first 668
_journal_page_last 673
_journal_volume 51
_journal_year 1995
_chemical_formula_structural 'Pb2 Mg (W O6)'
_chemical_formula_sum 'Mg O6 Pb2 W'
_chemical_name_systematic 'Dilead magnesium tungstate - II'
_space_group_IT_number 62
_symmetry_cell_setting orthorhombic
_symmetry_Int_Tables_number 62
_symmetry_space_group_name_Hall '-P 2n 2a'
_symmetry_space_group_name_H-M 'P m c n'
_cell_angle_alpha 90
_cell_angle_beta 90
_cell_angle_gamma 90
_cell_formula_units_Z 4
_cell_length_a 7.9041(3)
_cell_length_b 5.7035(2)
_cell_length_c 11.4442(4)
_cell_volume 515.9
_refine_ls_R_factor_all 0.029
_cod_database_code 1001662

loop_
_symmetry_equiv_pos_as_xyz
x,y,z
1/2-x,1/2-y,1/2+z
1/2+x,-y,-z
-x,1/2+y,1/2-z
-x,-y,-z
1/2+x,1/2+y,1/2-z
1/2-x,y,z
x,1/2-y,1/2+z

loop_
_atom_site_label
_atom_site_type_symbol
_atom_site_symmetry_multiplicity
_atom_site_Wyckoff_symbol
_atom_site_fract_x
_atom_site_fract_y
_atom_site_fract_z
_atom_site_occupancy
_atom_site_attached_hydrogens
_atom_site_calc_flag
Pb1 Pb2+ 8 d 0.0062(2) 0.7887(2) 0.1464(1) 1. 0 d
Mg1 Mg2+ 4 c 0.25 0.7537(6) 0.3780(3) 1. 0 d
W1 W6+ 4 c 0.25 0.2569(5) 0.1136(2) 1. 0 d
O1 O2- 8 d 0.4910(3) 0.2298(3) 0.1340(2) 1. 0 d
O2 O2- 4 c 0.25 0.0135(8) 0.0032(8) 1. 0 d
O3 O2- 4 c 0.25 0.4974(11) 0.0097(3) 1. 0 d
O4 O2- 4 c 0.25 -0.0253(9) 0.2359(3) 1. 0 d
O5 O2- 4 c 0.25 0.4629(9) 0.2514(3) 1. 0 d

loop_
_atom_type_symbol
_atom_type_oxidation_number
Pb2+ 2.000
Mg2+ 2.000
W6+ 6.000
O2- -2.000
